data_7125007
loop_
_publ_author_name
'Kather, Ralf'
'Rychagova, Elena'
'Sanz Camacho, Paula'
'Ashbrook, Sharon E.'
'Woollins, J. Derek'
'Robben, Lars'
'Lork, Enno'
'Ketkov, Sergey'
'Beckmann, Jens'

_publ_section_title
;
 Increasing the Br\/onsted acidity of Ph2PO2H by the Lewis acid B(C6F5)3.
 Formation of an eight-membered boraphosphinate ring [Ph2POB(C6F5)2O]2.
;
_journal_issue 73
_journal_name_full 'Chemical communications (Cambridge, England)'
_journal_page_first 10992
_journal_page_last 10995
_journal_paper_doi 10.1039/c6cc06102h
_journal_volume 52
_journal_year 2016
_chemical_formula_moiety 'C18 H22 Cl P Te'
_chemical_formula_sum 'C18 H22 Cl P Te'
_chemical_formula_weight 432.40
_space_group_IT_number 14
_space_group_name_Hall '-P 2ybc'
_space_group_name_H-M_alt 'P 1 21/c 1'
_symmetry_cell_setting monoclinic
_symmetry_Int_Tables_number 14
_symmetry_space_group_name_Hall '-P 2ybc'
_symmetry_space_group_name_H-M 'P 1 21/c 1'
_atom_sites_solution_hydrogens geom
_atom_sites_solution_primary direct
_atom_sites_solution_secondary difmap
_audit_block_doi 10.5517/cc1jcckt
_audit_update_record
;
2015-07-07 deposited with the CCDC.
2016-08-18 downloaded from the CCDC.
;
_cell_angle_alpha 90.0000
_cell_angle_beta 91.826(5)
_cell_angle_gamma 90.0000
_cell_formula_units_Z 4
_cell_length_a 14.502(4)
_cell_length_b 8.330(2)
_cell_length_c 14.464(4)
_cell_measurement_reflns_used 1914
_cell_measurement_temperature 93
_cell_measurement_theta_max 25.35
_cell_measurement_theta_min 2.82
_cell_volume 1746.4(8)
_computing_cell_refinement 'CrystalClear-SM Expert 2.1 b29'
_computing_data_collection 'CrystalClear-SM Expert 2.1 b29 (Rigaku, 2013)'
_computing_data_reduction 'CrystalClear-SM Expert 2.1 b29'
_computing_molecular_graphics 'CrystalStructure 4.1'
_computing_publication_material 'CrystalStructure 4.1 (Rigaku, 2013)'
_computing_structure_refinement 'SHELXL-2013 (Sheldrick, 2013)'
_computing_structure_solution 'DIRDIF99-PATTY (Gould, et al., 1999)'
_diffrn_ambient_temperature 93
_diffrn_detector_area_resol_mean 5.811
_diffrn_measured_fraction_theta_full 0.998
_diffrn_measured_fraction_theta_max 0.995
_diffrn_measurement_device_type 'Rigaku XtaLAB P100'
_diffrn_measurement_method \w
_diffrn_radiation_type 'Mo K\a'
_diffrn_radiation_wavelength 0.71075
_diffrn_reflns_av_R_equivalents 0.1661
_diffrn_reflns_Laue_measured_fraction_full 0.998
_diffrn_reflns_Laue_measured_fraction_max 0.995
_diffrn_reflns_limit_h_max 17
_diffrn_reflns_limit_h_min -17
_diffrn_reflns_limit_k_max 10
_diffrn_reflns_limit_k_min -10
_diffrn_reflns_limit_l_max 17
_diffrn_reflns_limit_l_min -17
_diffrn_reflns_number 22366
_diffrn_reflns_point_group_measured_fraction_full 0.998
_diffrn_reflns_point_group_measured_fraction_max 0.995
_diffrn_reflns_theta_full 25.000
_diffrn_reflns_theta_max 25.372
_diffrn_reflns_theta_min 2.811
_diffrn_standards_number 0
_exptl_absorpt_coefficient_mu 1.940
_exptl_absorpt_correction_T_max 0.981
_exptl_absorpt_correction_T_min 0.421
_exptl_absorpt_correction_type multi-scan
_exptl_absorpt_process_details 'REQAB (Rigaku, 1998)'
_exptl_crystal_colour colorless
_exptl_crystal_density_diffrn 1.644
_exptl_crystal_density_method 'not measured'
_exptl_crystal_description platelet
_exptl_crystal_F_000 856.00
_exptl_crystal_size_max 0.060
_exptl_crystal_size_mid 0.020
_exptl_crystal_size_min 0.010
_refine_diff_density_max 5.51
_refine_diff_density_min -0.77
_refine_ls_extinction_method none
_refine_ls_goodness_of_fit_ref 1.013
_refine_ls_hydrogen_treatment constr
_refine_ls_number_parameters 194
_refine_ls_number_reflns 3186
_refine_ls_number_restraints 0
_refine_ls_R_factor_gt 0.0871
_refine_ls_shift/su_max 0.000
_refine_ls_structure_factor_coef Fsqd
_refine_ls_weighting_details 'w = 1/[\s^2^(Fo^2^)+(0.1599P)^2^+0.0000P] where P=(Fo^2^+2Fc^2^)/3'
_refine_ls_weighting_scheme calc
_refine_ls_wR_factor_ref 0.2343
_reflns_number_gt 2119
_reflns_number_total 3186
_reflns_threshold_expression F^2^>2.0\s(F^2^)
_cod_data_source_file c6cc06102h3.cif
_cod_data_source_block 19
_cod_database_code 7125007

loop_
_symmetry_equiv_pos_site_id
_symmetry_equiv_pos_as_xyz
1 +X,+Y,+Z
2 -X,1/2+Y,1/2-Z
3 -X,-Y,-Z
4 +X,1/2-Y,1/2+Z

loop_
_atom_site_label
_atom_site_type_symbol
_atom_site_fract_x
_atom_site_fract_y
_atom_site_fract_z
_atom_site_U_iso_or_equiv
_atom_site_adp_type
_atom_site_occupancy
_atom_site_site_symmetry_multiplicity
_atom_site_site_symmetry_order
_atom_site_calc_flag
_atom_site_refinement_flags
Te1 Te 0.17610(5) 0.10073(8) 0.28618(5) 0.0339(3) Uani 1 4 0 d .
Cl1 Cl 0.18908(18) -0.1306(3) 0.13537(16) 0.0256(6) Uani 1 4 0 d .
P9 P 0.1878(2) 0.2998(3) 0.41645(19) 0.0326(7) Uani 1 4 0 d .
C1 C 0.3221(8) 0.0854(11) 0.3125(7) 0.030(2) Uani 1 4 0 d .
C2 C 0.3790(8) -0.0131(13) 0.2638(7) 0.038(3) Uani 1 4 0 d .
C3 C 0.4768(9) -0.0188(13) 0.2847(8) 0.039(3) Uani 1 4 0 d .
C4 C 0.5149(8) 0.0683(12) 0.3564(7) 0.033(3) Uani 1 4 0 d .
C5 C 0.4538(8) 0.1645(12) 0.4067(7) 0.032(3) Uani 1 4 0 d .
C6 C 0.4994(9) 0.2440(12) 0.4833(8) 0.038(3) Uani 1 4 0 d .
C7 C 0.4488(8) 0.3353(13) 0.5407(8) 0.034(3) Uani 1 4 0 d .
C8 C 0.3533(8) 0.3524(13) 0.5228(8) 0.034(3) Uani 1 4 0 d .
C9 C 0.3070(8) 0.2775(12) 0.4470(7) 0.030(2) Uani 1 4 0 d .
C10 C 0.3590(8) 0.1769(13) 0.3874(7) 0.032(2) Uani 1 4 0 d .
C11 C 0.6104(8) 0.0820(12) 0.3994(8) 0.033(2) Uani 1 4 0 d .
C12 C 0.6010(8) 0.2029(13) 0.4824(7) 0.035(3) Uani 1 4 0 d .
C13 C 0.1178(8) 0.2471(13) 0.5150(8) 0.037(3) Uani 1 4 0 d .
C14 C 0.1554(9) 0.0955(13) 0.5621(8) 0.041(3) Uani 1 4 0 d .
C15 C 0.0177(9) 0.2254(15) 0.4866(9) 0.046(3) Uani 1 4 0 d .
C16 C 0.1691(9) 0.5099(13) 0.3802(8) 0.040(3) Uani 1 4 0 d .
C17 C 0.2485(9) 0.5639(15) 0.3204(8) 0.043(3) Uani 1 4 0 d .
C18 C 0.0764(9) 0.5314(16) 0.3254(9) 0.049(3) Uani 1 4 0 d .
H2 H 0.35344 -0.07839 0.2156 0.0454 Uiso 1 4 0 calc R
H3 H 0.51526 -0.0839 0.24817 0.0467 Uiso 1 4 0 calc R
H7 H 0.47764 0.38704 0.59258 0.0405 Uiso 1 4 0 calc R
H8 H 0.31864 0.41691 0.56325 0.0406 Uiso 1 4 0 calc R
H11A H 0.65418 0.12368 0.35407 0.0393 Uiso 1 4 0 calc R
H11B H 0.63259 -0.02382 0.42197 0.0393 Uiso 1 4 0 calc R
H12A H 0.6215 0.15226 0.54147 0.0425 Uiso 1 4 0 calc R
H12B H 0.63849 0.30044 0.47258 0.0425 Uiso 1 4 0 calc R
H13 H 0.12218 0.33702 0.5607 0.0441 Uiso 1 4 0 calc R
H14A H 0.16095 0.01003 0.51606 0.0494 Uiso 1 4 0 calc R
H14B H 0.11325 0.06123 0.60986 0.0494 Uiso 1 4 0 calc R
H14C H 0.21629 0.1181 0.59058 0.0494 Uiso 1 4 0 calc R
H15A H -0.01698 0.19103 0.54024 0.0557 Uiso 1 4 0 calc R
H15B H 0.01222 0.14367 0.43801 0.0557 Uiso 1 4 0 calc R
H15C H -0.00738 0.32736 0.46319 0.0557 Uiso 1 4 0 calc R
H16 H 0.16833 0.57904 0.43669 0.0481 Uiso 1 4 0 calc R
H17A H 0.23517 0.67117 0.29551 0.0512 Uiso 1 4 0 calc R
H17B H 0.25529 0.48813 0.26924 0.0512 Uiso 1 4 0 calc R
H17C H 0.30578 0.56709 0.35812 0.0512 Uiso 1 4 0 calc R
H18A H 0.07582 0.46275 0.27038 0.0585 Uiso 1 4 0 calc R
H18B H 0.06942 0.64382 0.30659 0.0585 Uiso 1 4 0 calc R
H18C H 0.02534 0.50113 0.36465 0.0585 Uiso 1 4 0 calc R

loop_
_atom_site_aniso_label
_atom_site_aniso_U_11
_atom_site_aniso_U_22
_atom_site_aniso_U_33
_atom_site_aniso_U_12
_atom_site_aniso_U_13
_atom_site_aniso_U_23
Te1 0.0528(6) 0.0240(4) 0.0245(4) 0.0011(3) -0.0065(3) -0.0002(3)
Cl1 0.0418(14) 0.0193(11) 0.0156(11) 0.0017(10) -0.0034(10) -0.0004(9)
P9 0.0533(18) 0.0219(14) 0.0222(14) 0.0015(12) -0.0044(12) -0.0003(11)
C1 0.056(7) 0.020(5) 0.014(5) 0.002(5) -0.002(5) 0.003(4)
C2 0.061(8) 0.032(6) 0.019(5) -0.005(5) -0.016(5) 0.006(5)
C3 0.066(8) 0.023(6) 0.028(6) 0.007(5) 0.003(5) 0.000(5)
C4 0.059(7) 0.017(5) 0.023(5) 0.001(5) -0.005(5) 0.001(4)
C5 0.056(7) 0.016(5) 0.022(5) -0.001(5) -0.004(5) 0.006(4)
C6 0.068(8) 0.014(5) 0.030(6) -0.006(5) -0.017(5) 0.008(4)
C7 0.047(7) 0.025(5) 0.029(6) -0.007(5) -0.000(5) -0.006(5)
C8 0.050(7) 0.021(5) 0.030(6) 0.004(5) -0.001(5) -0.004(4)
C9 0.048(7) 0.021(5) 0.020(5) -0.001(5) 0.005(5) 0.001(4)
C10 0.052(7) 0.023(5) 0.021(5) -0.000(5) -0.002(5) 0.005(4)
C11 0.040(6) 0.023(5) 0.035(6) -0.003(5) 0.003(5) 0.003(4)
C12 0.058(7) 0.025(5) 0.023(5) -0.001(5) -0.006(5) 0.005(4)
C13 0.054(7) 0.030(6) 0.026(6) -0.002(5) -0.004(5) 0.001(5)
C14 0.056(8) 0.038(7) 0.030(6) -0.014(6) -0.002(5) 0.011(5)
C15 0.057(8) 0.042(7) 0.040(7) 0.003(6) -0.002(6) 0.011(6)
C16 0.064(8) 0.019(5) 0.037(6) 0.003(5) -0.006(5) -0.000(5)
C17 0.069(9) 0.038(6) 0.020(5) -0.003(6) -0.001(5) 0.012(5)
C18 0.065(9) 0.038(7) 0.043(7) 0.013(6) -0.007(6) 0.006(6)

loop_
_atom_type_symbol
_atom_type_description
_atom_type_scat_dispersion_real
_atom_type_scat_dispersion_imag
_atom_type_scat_source
C C 0.0033 0.0016
;
International Tables for Crystallography
(1992, Vol. C, Tables 4.2.6.8 and 6.1.1.4)
;
H H 0.0000 0.0000
;
International Tables for Crystallography
(1992, Vol. C, Table 6.1.1.4)
;
Cl Cl 0.1484 0.1585
;
International Tables for Crystallography
(1992, Vol. C, Tables 4.2.6.8 and 6.1.1.4)
;
P P 0.1023 0.0942
;
International Tables for Crystallography
(1992, Vol. C, Tables 4.2.6.8 and 6.1.1.4)
;
Te Te -0.5308 1.6751
;
International Tables for Crystallography
(1992, Vol. C, Tables 4.2.6.8 and 6.1.1.4)
;

loop_
_citation_id
_citation_doi
_citation_year
1 10.1021/acs.organomet.5b00813 2015

loop_
_geom_angle_atom_site_label_1
_geom_angle_atom_site_label_2
_geom_angle_atom_site_label_3
_geom_angle
_geom_angle_publ_flag
P9 Te1 C1 82.1(3) yes
Te1 P9 C9 99.2(3) yes
Te1 P9 C13 113.6(4) yes
Te1 P9 C16 114.0(4) yes
C9 P9 C13 109.9(5) yes
C9 P9 C16 107.6(5) yes
C13 P9 C16 111.6(5) yes
Te1 C1 C2 123.4(8) yes
Te1 C1 C10 116.8(8) yes
C2 C1 C10 119.7(11) yes
C1 C2 C3 121.0(10) yes
C2 C3 C4 120.8(11) yes
C3 C4 C5 116.5(11) yes
C3 C4 C11 134.3(11) yes
C5 C4 C11 109.1(9) yes
C4 C5 C6 112.2(10) yes
C4 C5 C10 124.6(10) yes
C6 C5 C10 123.1(10) yes
C5 C6 C7 119.1(11) yes
C5 C6 C12 108.3(9) yes
C7 C6 C12 132.5(10) yes
C6 C7 C8 119.4(10) yes
C7 C8 C9 122.6(10) yes
P9 C9 C8 125.5(8) yes
P9 C9 C10 115.8(8) yes
C8 C9 C10 118.7(10) yes
C1 C10 C5 117.3(10) yes
C1 C10 C9 125.6(10) yes
C5 C10 C9 117.0(9) yes
C4 C11 C12 105.2(9) yes
C6 C12 C11 105.0(9) yes
P9 C13 C14 110.3(8) yes
P9 C13 C15 111.8(8) yes
C14 C13 C15 110.5(10) yes
P9 C16 C17 109.4(8) yes
P9 C16 C18 111.9(8) yes
C17 C16 C18 109.4(10) yes
C1 C2 H2 119.495 no
C3 C2 H2 119.484 no
C2 C3 H3 119.596 no
C4 C3 H3 119.616 no
C6 C7 H7 120.321 no
C8 C7 H7 120.317 no
C7 C8 H8 118.706 no
C9 C8 H8 118.702 no
C4 C11 H11A 110.705 no
C4 C11 H11B 110.697 no
C12 C11 H11A 110.691 no
C12 C11 H11B 110.689 no
H11A C11 H11B 108.805 no
C6 C12 H12A 110.741 no
C6 C12 H12B 110.744 no
C11 C12 H12A 110.750 no
C11 C12 H12B 110.753 no
H12A C12 H12B 108.838 no
P9 C13 H13 108.061 no
C14 C13 H13 108.068 no
C15 C13 H13 108.064 no
C13 C14 H14A 109.478 no
C13 C14 H14B 109.471 no
C13 C14 H14C 109.471 no
H14A C14 H14B 109.468 no
H14A C14 H14C 109.463 no
H14B C14 H14C 109.476 no
C13 C15 H15A 109.473 no
C13 C15 H15B 109.470 no
C13 C15 H15C 109.479 no
H15A C15 H15B 109.471 no
H15A C15 H15C 109.467 no
H15B C15 H15C 109.468 no
P9 C16 H16 108.664 no
C17 C16 H16 108.659 no
C18 C16 H16 108.658 no
C16 C17 H17A 109.468 no
C16 C17 H17B 109.471 no
C16 C17 H17C 109.464 no
H17A C17 H17B 109.480 no
H17A C17 H17C 109.469 no
H17B C17 H17C 109.476 no
C16 C18 H18A 109.475 no
C16 C18 H18B 109.472 no
C16 C18 H18C 109.472 no
H18A C18 H18B 109.476 no
H18A C18 H18C 109.469 no
H18B C18 H18C 109.464 no

loop_
_geom_bond_atom_site_label_1
_geom_bond_atom_site_label_2
_geom_bond_distance
_geom_bond_publ_flag
Te1 P9 2.512(3) yes
Te1 C1 2.143(12) yes
P9 C9 1.780(11) yes
P9 C13 1.830(12) yes
P9 C16 1.844(11) yes
C1 C2 1.373(16) yes
C1 C10 1.415(14) yes
C2 C3 1.442(17) yes
C3 C4 1.368(15) yes
C4 C5 1.413(16) yes
C4 C11 1.505(16) yes
C5 C6 1.434(15) yes
C5 C10 1.398(16) yes
C6 C7 1.358(16) yes
C6 C12 1.515(17) yes
C7 C8 1.408(16) yes
C8 C9 1.412(15) yes
C9 C10 1.434(15) yes
C11 C12 1.576(15) yes
C13 C14 1.527(16) yes
C13 C15 1.507(17) yes
C16 C17 1.530(18) yes
C16 C18 1.548(18) yes
C2 H2 0.950 no
C3 H3 0.950 no
C7 H7 0.950 no
C8 H8 0.950 no
C11 H11A 0.990 no
C11 H11B 0.990 no
C12 H12A 0.990 no
C12 H12B 0.990 no
C13 H13 1.000 no
C14 H14A 0.980 no
C14 H14B 0.980 no
C14 H14C 0.980 no
C15 H15A 0.980 no
C15 H15B 0.980 no
C15 H15C 0.980 no
C16 H16 1.000 no
C17 H17A 0.980 no
C17 H17B 0.980 no
C17 H17C 0.980 no
C18 H18A 0.980 no
C18 H18B 0.980 no
C18 H18C 0.980 no

loop_
_geom_contact_atom_site_label_1
_geom_contact_atom_site_label_2
_geom_contact_distance
_geom_contact_publ_flag
_geom_contact_site_symmetry_2
C1 C4 2.851(17) no .
C2 C5 2.738(15) no .
C3 C10 2.819(16) no .
C5 C8 2.747(16) no .
C6 C9 2.835(17) no .
C7 C10 2.860(15) no .
C8 C13 3.524(17) no .
C8 C16 3.572(17) no .
C9 C14 3.183(16) no .
C9 C17 3.110(16) no .
C15 C18 3.576(18) no .
Te1 Cl1 2.921(2) no .
Cl1 Te1 2.921(2) no .
Cl1 C2 3.415(12) no .
C2 Cl1 3.415(12) no .
C4 C6 3.496(15) no 3_656
C5 C12 3.557(15) no 3_656
C6 C4 3.496(15) no 3_656
C7 C7 3.352(16) no 3_666
C12 C5 3.557(15) no 3_656
Te1 H2 3.1701 no .
Te1 H14A 3.4237 no .
Te1 H15B 3.3062 no .
Te1 H17B 3.4366 no .
Te1 H18A 3.3526 no .
P9 H8 2.9667 no .
P9 H14A 2.8443 no .
P9 H14C 2.9560 no .
P9 H15B 2.8854 no .
P9 H15C 2.9406 no .
P9 H17B 2.8433 no .
P9 H17C 2.9472 no .
P9 H18A 2.9542 no .
P9 H18C 2.9691 no .
C1 H3 3.2968 no .
C1 H17B 3.5419 no .
C3 H11A 2.9782 no .
C3 H11B 2.9605 no .
C4 H2 3.2887 no .
C4 H12A 3.1279 no .
C4 H12B 3.0962 no .
C5 H3 3.2349 no .
C5 H7 3.2751 no .
C5 H11A 3.0467 no .
C5 H11B 3.0328 no .
C5 H12A 3.0700 no .
C5 H12B 3.0337 no .
C6 H8 3.2362 no .
C6 H11A 3.1315 no .
C6 H11B 3.0995 no .
C7 H12A 2.9313 no .
C7 H12B 2.9654 no .
C8 H13 3.4159 no .
C8 H14C 2.9738 no .
C8 H16 3.4782 no .
C8 H17C 3.0400 no .
C9 H7 3.3247 no .
C9 H13 3.2274 no .
C9 H14A 3.2533 no .
C9 H14C 2.8249 no .
C9 H16 3.2185 no .
C9 H17B 3.1830 no .
C9 H17C 2.7335 no .
C10 H2 3.2693 no .
C10 H8 3.3025 no .
C10 H17B 3.4257 no .
C10 H17C 3.3639 no .
C11 H3 2.8998 no .
C12 H7 2.8771 no .
C13 H8 3.2927 no .
C13 H16 3.0854 no .
C13 H18C 3.2893 no .
C14 H8 3.5728 no .
C14 H15A 2.6332 no .
C14 H15B 2.7309 no .
C14 H15C 3.3369 no .
C15 H14A 2.7678 no .
C15 H14B 2.6098 no .
C15 H14C 3.3287 no .
C15 H18C 2.9006 no .
C16 H8 3.4566 no .
C16 H13 3.0761 no .
C16 H15C 3.2392 no .
C17 H18A 2.7177 no .
C17 H18B 2.6816 no .
C17 H18C 3.3592 no .
C18 H15C 2.9136 no .
C18 H17A 2.6282 no .
C18 H17B 2.7665 no .
C18 H17C 3.3579 no .
H2 H3 2.3791 no .
H3 H11A 3.0328 no .
H3 H11B 3.0319 no .
H7 H8 2.3444 no .
H7 H12A 2.9702 no .
H7 H12B 3.0384 no .
H8 H13 2.9247 no .
H8 H14C 2.9312 no .
H8 H16 3.1100 no .
H8 H17C 3.2199 no .
H11A H12A 2.7768 no .
H11A H12B 2.2766 no .
H11B H12A 2.2765 no .
H11B H12B 2.7991 no .
H13 H14A 2.8593 no .
H13 H14B 2.4096 no .
H13 H14C 2.3102 no .
H13 H15A 2.3666 no .
H13 H15B 2.8471 no .
H13 H15C 2.3145 no .
H13 H16 2.7940 no .
H13 H18C 3.4101 no .
H14A H15A 3.0184 no .
H14A H15B 2.6477 no .
H14B H15A 2.3724 no .
H14B H15B 2.9265 no .
H14B H15C 3.4984 no .
H14C H15A 3.4908 no .
H15B H18C 3.1688 no .
H15C H16 3.3312 no .
H15C H18A 3.2741 no .
H15C H18C 2.0964 no .
H16 H17A 2.4134 no .
H16 H17B 2.8679 no .
H16 H17C 2.3278 no .
H16 H18A 2.8843 no .
H16 H18B 2.3912 no .
H16 H18C 2.3810 no .
H17A H18A 2.9039 no .
H17A H18B 2.4248 no .
H17A H18C 3.5298 no .
H17B H18A 2.6117 no .
H17B H18B 3.0548 no .
H17C H18B 3.5425 no .
Te1 H13 3.3697 no 4_554
Cl1 H2 2.6533 no .
Cl1 H8 2.8125 no 4_554
Cl1 H11A 3.0592 no 2_645
Cl1 H12B 3.0446 no 2_645
Cl1 H13 2.8319 no 4_554
Cl1 H15C 2.9764 no 2_545
Cl1 H16 2.9117 no 4_554
Cl1 H17A 2.9054 no 1_545
Cl1 H18B 3.5987 no 1_545
Cl1 H18C 3.2972 no 2_545
C1 H12A 2.9900 no 3_656
C2 H7 3.0836 no 4_554
C2 H8 3.1078 no 4_554
C2 H11A 3.4987 no 2_645
C2 H12A 3.0463 no 3_656
C2 H17A 3.3967 no 1_545
C3 H7 3.5948 no 3_656
C3 H7 2.9878 no 4_554
C3 H12A 3.1336 no 3_656
C4 H3 3.2910 no 2_655
C4 H12A 3.1071 no 3_656
C5 H3 3.1105 no 2_655
C5 H11B 3.0466 no 3_656
C5 H12A 2.9612 no 3_656
C6 H7 3.2837 no 3_666
C6 H11B 3.0119 no 3_656
C7 H2 3.5544 no 4_555
C7 H7 3.2152 no 3_666
C7 H11B 2.9080 no 3_656
C7 H12B 3.2913 no 3_666
C8 H2 3.3647 no 4_555
C8 H11B 2.8569 no 3_656
C8 H12B 2.8949 no 3_666
C9 H11B 2.9524 no 3_656
C10 H3 3.3715 no 2_655
C10 H11B 3.0376 no 3_656
C10 H12A 2.9395 no 3_656
C11 H2 3.3318 no 2_655
C11 H14A 3.5798 no 3_656
C11 H14C 3.0151 no 3_656
C11 H17B 3.2647 no 2_645
C12 H2 3.4751 no 2_655
C12 H8 3.4454 no 3_666
C12 H17C 3.2588 no 3_666
C13 H18C 3.4597 no 3_566
C14 H11A 3.4948 no 3_656
C14 H11B 3.1327 no 3_656
C14 H15A 3.4251 no 3_556
C14 H15B 3.1435 no 3_556
C14 H17B 3.3591 no 4_555
C14 H18A 3.2966 no 4_555
C15 H14A 3.2480 no 3_556
C15 H14B 3.3292 no 3_556
C15 H15A 3.4905 no 3_556
C15 H15B 3.2950 no 3_556
C15 H16 3.3689 no 3_566
C15 H18B 3.4595 no 3_566
C15 H18C 3.2080 no 3_566
C16 H15A 3.5436 no 3_566
C16 H15C 3.5782 no 3_566
C17 H11A 2.9725 no 2_655
C17 H12A 3.5914 no 3_666
C17 H12B 3.5523 no 3_666
C18 H13 3.5370 no 3_566
C18 H14B 3.2724 no 4_554
C18 H15A 3.1579 no 3_566
C18 H15C 3.4540 no 3_566
H2 Cl1 2.6533 no .
H2 C7 3.5544 no 4_554
H2 C8 3.3647 no 4_554
H2 C11 3.3318 no 2_645
H2 C12 3.4751 no 2_645
H2 H7 3.0257 no 4_554
H2 H8 2.6171 no 4_554
H2 H11A 2.6795 no 2_645
H2 H12A 3.5744 no 3_656
H2 H12B 2.9089 no 2_645
H2 H17A 2.9590 no 1_545
H3 C4 3.2910 no 2_645
H3 C5 3.1105 no 2_645
H3 C10 3.3715 no 2_645
H3 H7 3.4173 no 3_656
H3 H7 2.8237 no 4_554
H3 H17B 3.3983 no 2_645
H3 H17C 3.3068 no 2_645
H7 C2 3.0836 no 4_555
H7 C3 3.5948 no 3_656
H7 C3 2.9878 no 4_555
H7 C6 3.2837 no 3_666
H7 C7 3.2152 no 3_666
H7 H2 3.0257 no 4_555
H7 H3 3.4173 no 3_656
H7 H3 2.8237 no 4_555
H7 H7 3.3535 no 3_666
H7 H11B 3.4253 no 3_656
H7 H12B 3.2250 no 3_666
H7 H17C 3.2212 no 3_666
H8 Cl1 2.8125 no 4_555
H8 C2 3.1078 no 4_555
H8 C12 3.4454 no 3_666
H8 H2 2.6171 no 4_555
H8 H11B 3.3553 no 3_656
H8 H12B 2.4938 no 3_666
H11A Cl1 3.0592 no 2_655
H11A C2 3.4987 no 2_655
H11A C14 3.4948 no 3_656
H11A C17 2.9725 no 2_645
H11A H2 2.6795 no 2_655
H11A H14A 3.4111 no 3_656
H11A H14C 2.8513 no 3_656
H11A H17A 2.7629 no 2_645
H11A H17B 2.5157 no 2_645
H11A H17C 3.1769 no 2_645
H11B C5 3.0466 no 3_656
H11B C6 3.0119 no 3_656
H11B C7 2.9080 no 3_656
H11B C8 2.8569 no 3_656
H11B C9 2.9524 no 3_656
H11B C10 3.0376 no 3_656
H11B C14 3.1327 no 3_656
H11B H7 3.4253 no 3_656
H11B H8 3.3553 no 3_656
H11B H14A 3.0999 no 3_656
H11B H14C 2.3404 no 3_656
H11B H17B 3.2541 no 2_645
H12A C1 2.9900 no 3_656
H12A C2 3.0463 no 3_656
H12A C3 3.1336 no 3_656
H12A C4 3.1071 no 3_656
H12A C5 2.9612 no 3_656
H12A C10 2.9395 no 3_656
H12A C17 3.5914 no 3_666
H12A H2 3.5744 no 3_656
H12A H14A 3.5553 no 3_656
H12A H17A 3.4251 no 3_666
H12A H17C 2.9307 no 3_666
H12B Cl1 3.0446 no 2_655
H12B C7 3.2913 no 3_666
H12B C8 2.8949 no 3_666
H12B C17 3.5523 no 3_666
H12B H2 2.9089 no 2_655
H12B H7 3.2250 no 3_666
H12B H8 2.4938 no 3_666
H12B H16 3.2162 no 3_666
H12B H17C 2.7823 no 3_666
H13 Te1 3.3697 no 4_555
H13 Cl1 2.8319 no 4_555
H13 C18 3.5370 no 3_566
H13 H15C 3.2665 no 3_566
H13 H18B 3.4307 no 3_566
H13 H18C 2.7762 no 3_566
H14A C11 3.5798 no 3_656
H14A C15 3.2480 no 3_556
H14A H11A 3.4111 no 3_656
H14A H11B 3.0999 no 3_656
H14A H12A 3.5553 no 3_656
H14A H15A 2.7783 no 3_556
H14A H15B 2.9143 no 3_556
H14B C15 3.3292 no 3_556
H14B C18 3.2724 no 4_555
H14B H15A 3.2992 no 3_556
H14B H15B 2.5735 no 3_556
H14B H17B 3.0698 no 4_555
H14B H18A 2.4095 no 4_555
H14B H18B 3.3962 no 4_555
H14C C11 3.0151 no 3_656
H14C H11A 2.8513 no 3_656
H14C H11B 2.3404 no 3_656
H14C H17B 2.7727 no 4_555
H14C H18A 3.4211 no 4_555
H15A C14 3.4251 no 3_556
H15A C15 3.4905 no 3_556
H15A C16 3.5436 no 3_566
H15A C18 3.1579 no 3_566
H15A H14A 2.7783 no 3_556
H15A H14B 3.2992 no 3_556
H15A H15A 3.4297 no 3_556
H15A H15B 2.8063 no 3_556
H15A H16 2.9400 no 3_566
H15A H18B 2.7362 no 3_566
H15A H18C 2.9144 no 3_566
H15B C14 3.1435 no 3_556
H15B C15 3.2950 no 3_556
H15B H14A 2.9143 no 3_556
H15B H14B 2.5735 no 3_556
H15B H15A 2.8063 no 3_556
H15B H15B 3.0184 no 3_556
H15B H18A 3.5695 no 2_545
H15C Cl1 2.9764 no 2_555
H15C C16 3.5782 no 3_566
H15C C18 3.4540 no 3_566
H15C H13 3.2665 no 3_566
H15C H15C 3.0721 no 3_566
H15C H16 2.8928 no 3_566
H15C H18B 3.4852 no 3_566
H15C H18C 2.8899 no 3_566
H16 Cl1 2.9117 no 4_555
H16 C15 3.3689 no 3_566
H16 H12B 3.2162 no 3_666
H16 H15A 2.9400 no 3_566
H16 H15C 2.8928 no 3_566
H17A Cl1 2.9054 no 1_565
H17A C2 3.3967 no 1_565
H17A H2 2.9590 no 1_565
H17A H11A 2.7629 no 2_655
H17A H12A 3.4251 no 3_666
H17B C11 3.2647 no 2_655
H17B C14 3.3591 no 4_554
H17B H3 3.3983 no 2_655
H17B H11A 2.5157 no 2_655
H17B H11B 3.2541 no 2_655
H17B H14B 3.0698 no 4_554
H17B H14C 2.7727 no 4_554
H17C C12 3.2588 no 3_666
H17C H3 3.3068 no 2_655
H17C H7 3.2212 no 3_666
H17C H11A 3.1769 no 2_655
H17C H12A 2.9307 no 3_666
H17C H12B 2.7823 no 3_666
H18A C14 3.2966 no 4_554
H18A H14B 2.4095 no 4_554
H18A H14C 3.4211 no 4_554
H18A H15B 3.5695 no 2_555
H18A H18B 3.5474 no 2_545
H18B Cl1 3.5987 no 1_565
H18B C15 3.4595 no 3_566
H18B H13 3.4307 no 3_566
H18B H14B 3.3962 no 4_554
H18B H15A 2.7362 no 3_566
H18B H15C 3.4852 no 3_566
H18B H18A 3.5474 no 2_555
H18C Cl1 3.2972 no 2_555
H18C C13 3.4597 no 3_566
H18C C15 3.2080 no 3_566
H18C H13 2.7762 no 3_566
H18C H15A 2.9144 no 3_566
H18C H15C 2.8899 no 3_566

loop_
_geom_torsion_atom_site_label_1
_geom_torsion_atom_site_label_2
_geom_torsion_atom_site_label_3
_geom_torsion_atom_site_label_4
_geom_torsion
_geom_torsion_publ_flag
P9 Te1 C1 C2 179.9(7) no
P9 Te1 C1 C10 3.1(5) no
C1 Te1 P9 C9 -4.8(3) no
C1 Te1 P9 C13 -121.3(3) no
C1 Te1 P9 C16 109.3(3) no
Te1 P9 C9 C8 -174.8(7) no
Te1 P9 C9 C10 6.6(7) no
Te1 P9 C13 C14 67.1(7) no
Te1 P9 C13 C15 -56.2(7) no
Te1 P9 C16 C17 -67.4(7) no
Te1 P9 C16 C18 54.1(8) no
C9 P9 C13 C14 -43.0(8) no
C9 P9 C13 C15 -166.3(6) no
C13 P9 C9 C8 -55.5(9) no
C13 P9 C9 C10 125.9(7) no
C9 P9 C16 C17 41.6(8) no
C9 P9 C16 C18 163.1(6) no
C16 P9 C9 C8 66.3(9) no
C16 P9 C9 C10 -112.4(7) no
C13 P9 C16 C17 162.3(6) no
C13 P9 C16 C18 -76.2(8) no
C16 P9 C13 C14 -162.3(6) no
C16 P9 C13 C15 74.4(8) no
Te1 C1 C2 C3 -179.8(6) no
Te1 C1 C10 C5 178.3(6) no
Te1 C1 C10 C9 0.5(13) no
C2 C1 C10 C5 1.4(14) no
C2 C1 C10 C9 -176.5(9) no
C10 C1 C2 C3 -3.1(15) no
C1 C2 C3 C4 3.0(16) no
C2 C3 C4 C5 -1.1(15) no
C2 C3 C4 C11 175.8(9) no
C3 C4 C5 C6 176.8(8) no
C3 C4 C5 C10 -0.6(15) no
C3 C4 C11 C12 -178.1(11) no
C5 C4 C11 C12 -1.1(10) no
C11 C4 C5 C6 -0.7(11) no
C11 C4 C5 C10 -178.2(8) no
C4 C5 C6 C7 -177.1(8) no
C4 C5 C6 C12 2.4(11) no
C4 C5 C10 C1 0.5(15) no
C4 C5 C10 C9 178.6(9) no
C6 C5 C10 C1 -176.7(8) no
C6 C5 C10 C9 1.3(14) no
C10 C5 C6 C7 0.5(15) no
C10 C5 C6 C12 179.9(9) no
C5 C6 C7 C8 -1.3(15) no
C5 C6 C12 C11 -2.9(10) no
C7 C6 C12 C11 176.4(11) no
C12 C6 C7 C8 179.4(9) no
C6 C7 C8 C9 0.3(16) no
C7 C8 C9 P9 -177.1(8) no
C7 C8 C9 C10 1.6(15) no
P9 C9 C10 C1 -5.6(13) no
P9 C9 C10 C5 176.5(6) no
C8 C9 C10 C1 175.6(9) no
C8 C9 C10 C5 -2.3(14) no
C4 C11 C12 C6 2.4(10) no
